data_7251033
loop_
_publ_author_name
'Capozzi, Maria Annunziata M.'
'Alvarez-Larena, Angel'
'Piniella Febrer, Joan F.'
'Cardellicchio, Cosimo'

_publ_section_title
;
 Comparison between the crystal structures of racemic and enantiopure aryl
 benzyl sulfoxides.
;
_journal_issue 45
_journal_name_full 'RSC advances'
_journal_page_first 37824
_journal_page_last 37832
_journal_paper_doi 10.1039/d5ra06476g
_journal_volume 15
_journal_year 2025
_chemical_formula_moiety 'C11 H4 Cl F5 O S2'
_chemical_formula_sum 'C11 H4 Cl F5 O S2'
_chemical_formula_weight 346.71
_space_group_crystal_system monoclinic
_space_group_IT_number 4
_space_group_name_Hall 'P 2yb'
_space_group_name_H-M_alt 'P 1 21 1'
_atom_sites_solution_hydrogens geom
_atom_sites_solution_primary direct
_atom_sites_solution_secondary direct
_audit_creation_method SHELXL-2016/6
_audit_update_record
;
2025-07-23 deposited with the CCDC.	2025-10-01 downloaded from the CCDC.
;
_cell_angle_alpha 90
_cell_angle_beta 97.2490(10)
_cell_angle_gamma 90
_cell_formula_units_Z 2
_cell_length_a 5.4298(5)
_cell_length_b 9.9501(8)
_cell_length_c 11.8841(10)
_cell_measurement_reflns_used 2071
_cell_measurement_temperature 296(2)
_cell_measurement_theta_max 23.48
_cell_measurement_theta_min 2.679
_cell_volume 636.93(9)
_computing_cell_refinement 'SAINT 5.0 (Bruker)'
_computing_data_collection 'SMART 5.6 (Bruker)'
_computing_data_reduction 'SAINT 5.0 (Bruker)'
_computing_structure_refinement 'SHELXL-2016/6 (Sheldrick, 2016)'
_computing_structure_solution 'SHELXTL-NT 6.1 (Bruker)'
_diffrn_ambient_temperature 296(2)
_diffrn_detector_area_resol_mean 8.13
_diffrn_measured_fraction_theta_full 0.996
_diffrn_measured_fraction_theta_max 0.923
_diffrn_measurement_device_type 'Bruker SMART-APEX diffractometer'
_diffrn_measurement_method '\f and \w scans'
_diffrn_radiation_type MoK\a
_diffrn_radiation_wavelength 0.71073
_diffrn_reflns_av_R_equivalents 0.0219
_diffrn_reflns_av_unetI/netI 0.0380
_diffrn_reflns_Laue_measured_fraction_full 0.996
_diffrn_reflns_Laue_measured_fraction_max 0.923
_diffrn_reflns_limit_h_max 7
_diffrn_reflns_limit_h_min -7
_diffrn_reflns_limit_k_max 12
_diffrn_reflns_limit_k_min -12
_diffrn_reflns_limit_l_max 16
_diffrn_reflns_limit_l_min -15
_diffrn_reflns_number 5088
_diffrn_reflns_point_group_measured_fraction_full 0.962
_diffrn_reflns_point_group_measured_fraction_max 0.843
_diffrn_reflns_theta_full 25.000
_diffrn_reflns_theta_max 28.732
_diffrn_reflns_theta_min 1.727
_diffrn_source 'sealed X-ray tube'
_exptl_absorpt_coefficient_mu 0.679
_exptl_absorpt_correction_T_max 1
_exptl_absorpt_correction_T_min 0.870
_exptl_absorpt_correction_type multi-scan
_exptl_absorpt_process_details 'SADABS, 2.05'
_exptl_crystal_colour colourless
_exptl_crystal_density_diffrn 1.808
_exptl_crystal_description needle
_exptl_crystal_F_000 344
_exptl_crystal_size_max 0.930
_exptl_crystal_size_mid 0.080
_exptl_crystal_size_min 0.050
_refine_diff_density_max 0.243
_refine_diff_density_min -0.168
_refine_diff_density_rms 0.045
_refine_ls_abs_structure_details
;
 Flack x determined using 893 quotients [(I+)-(I-)]/[(I+)+(I-)]
 (Parsons, Flack and Wagner, Acta Cryst. B69 (2013) 249-259).
;
_refine_ls_abs_structure_Flack 0.04(4)
_refine_ls_extinction_method none
_refine_ls_goodness_of_fit_ref 1.035
_refine_ls_hydrogen_treatment constr
_refine_ls_matrix_type full
_refine_ls_number_parameters 181
_refine_ls_number_reflns 2791
_refine_ls_number_restraints 7
_refine_ls_restrained_S_all 1.042
_refine_ls_R_factor_all 0.0456
_refine_ls_R_factor_gt 0.0367
_refine_ls_shift/su_max 0.000
_refine_ls_shift/su_mean 0.000
_refine_ls_structure_factor_coef Fsqd
_refine_ls_weighting_details 'w=1/[\s^2^(Fo^2^)+(0.0444P)^2^+0.0050P] where P=(Fo^2^+2Fc^2^)/3'
_refine_ls_weighting_scheme calc
_refine_ls_wR_factor_gt 0.0826
_refine_ls_wR_factor_ref 0.0870
_reflns_Friedel_coverage 0.729
_reflns_Friedel_fraction_full 0.924
_reflns_Friedel_fraction_max 0.753
_reflns_number_gt 2371
_reflns_number_total 2791
_reflns_threshold_expression 'I > 2\s(I)'
_cod_data_source_file d5ra06476g2.cif
_cod_data_source_block shelx_CCDC4
_cod_original_sg_symbol_H-M 'P 21'
_cod_database_code 7251033
_shelx_shelxl_version_number 2016/6
_shelx_space_group_comment
;
The symmetry employed for this shelxl refinement is uniquely defined
by the following loop, which should always be used as a source of
symmetry information in preference to the above space-group names.
They are only intended as comments.
;
_shelx_estimated_absorpt_t_min 0.571
_shelx_estimated_absorpt_t_max 0.967

loop_
_space_group_symop_operation_xyz
'x, y, z'
'-x, y+1/2, -z'

loop_
_atom_site_label
_atom_site_type_symbol
_atom_site_fract_x
_atom_site_fract_y
_atom_site_fract_z
_atom_site_U_iso_or_equiv
_atom_site_adp_type
_atom_site_occupancy
_atom_site_site_symmetry_order
_atom_site_calc_flag
_atom_site_refinement_flags_posn
_atom_site_refinement_flags_adp
_atom_site_refinement_flags_occupancy
_atom_site_disorder_assembly
_atom_site_disorder_group
C1 C 0.0588(7) 0.9554(5) 0.4231(3) 0.0521(10) Uani 1 1 d . . . . .
H1A H 0.123418 0.956309 0.502962 0.062 Uiso 1 1 calc R U . . .
H1B H -0.112751 0.984847 0.416263 0.062 Uiso 1 1 calc R U . . .
S2 S 0.23732(18) 1.07565(10) 0.34774(10) 0.0538(3) Uani 1 1 d . . . . .
O2 O 0.4767(5) 1.0120(3) 0.3339(3) 0.0667(8) Uani 1 1 d . . . . .
S12 S 0.31894(18) 0.71501(9) 0.42084(8) 0.0494(3) Uani 1 1 d . . . . .
C11 C 0.0663(6) 0.8165(4) 0.3805(3) 0.0426(8) Uani 1 1 d . . . . .
C13 C 0.1876(7) 0.5872(4) 0.3388(3) 0.0490(9) Uani 1 1 d . . . . .
C14 C -0.0352(8) 0.6193(5) 0.2824(4) 0.0548(10) Uani 1 1 d . . . . .
H14 H -0.131460 0.561650 0.233388 0.066 Uiso 1 1 calc R U . . .
C15 C -0.1032(7) 0.7501(4) 0.3070(3) 0.0517(10) Uani 1 1 d . . . . .
H15 H -0.252230 0.788723 0.275739 0.062 Uiso 1 1 calc R U . . .
Cl13 Cl 0.3426(2) 0.43661(12) 0.33689(10) 0.0736(4) Uani 1 1 d . . . . .
C21 C 0.0398(6) 1.0676(3) 0.2142(3) 0.0458(8) Uani 1 1 d D . . . .
C22 C -0.1558(6) 1.1575(4) 0.1976(3) 0.0487(9) Uani 1 1 d D . . . .
C23 C -0.3169(7) 1.1607(4) 0.0979(3) 0.0568(11) Uani 1 1 d D . . . .
C24 C -0.2785(7) 1.0740(4) 0.0109(3) 0.0612(11) Uani 1 1 d D . . . .
C25 C -0.0805(7) 0.9856(4) 0.0248(3) 0.0566(11) Uani 1 1 d D . . . .
C26 C 0.0760(7) 0.9827(4) 0.1256(3) 0.0502(9) Uani 1 1 d D . . . .
F22 F -0.1947(5) 1.2420(3) 0.2802(2) 0.0656(6) Uani 1 1 d . . . . .
F23 F -0.5053(5) 1.2456(4) 0.0848(3) 0.0892(9) Uani 1 1 d . . . . .
F24 F -0.4314(6) 1.0759(4) -0.0846(3) 0.0958(10) Uani 1 1 d . . . . .
F25 F -0.0428(6) 0.9039(3) -0.0599(2) 0.0816(9) Uani 1 1 d . . . . .
F26 F 0.2616(5) 0.8944(3) 0.1337(2) 0.0703(7) Uani 1 1 d . . . . .

loop_
_atom_site_aniso_label
_atom_site_aniso_U_11
_atom_site_aniso_U_22
_atom_site_aniso_U_33
_atom_site_aniso_U_23
_atom_site_aniso_U_13
_atom_site_aniso_U_12
C1 0.047(2) 0.064(3) 0.046(2) -0.0088(19) 0.0071(16) 0.0145(19)
S2 0.0452(5) 0.0425(5) 0.0701(7) -0.0095(4) -0.0073(5) 0.0009(4)
O2 0.0374(15) 0.0674(19) 0.093(2) -0.0003(17) -0.0022(14) -0.0024(14)
S12 0.0432(5) 0.0488(5) 0.0536(5) 0.0054(4) -0.0037(4) 0.0049(4)
C11 0.0354(18) 0.051(2) 0.0429(19) 0.0029(16) 0.0101(15) 0.0052(16)
C13 0.050(2) 0.0433(19) 0.054(2) 0.0070(17) 0.0084(18) -0.0009(19)
C14 0.049(2) 0.059(3) 0.055(2) 0.0003(19) 0.0029(18) -0.0098(19)
C15 0.0317(19) 0.065(3) 0.057(2) 0.004(2) 0.0032(16) 0.0014(17)
Cl13 0.0864(9) 0.0446(6) 0.0869(8) 0.0027(6) -0.0005(7) 0.0103(6)
C21 0.0431(19) 0.0383(19) 0.056(2) 0.0000(17) 0.0058(16) 0.0007(17)
C22 0.043(2) 0.0378(19) 0.066(2) 0.0037(17) 0.0097(18) 0.0025(16)
C23 0.039(2) 0.055(2) 0.076(3) 0.014(2) 0.0050(19) 0.0077(19)
C24 0.054(2) 0.068(3) 0.059(2) 0.007(2) -0.0008(19) -0.001(2)
C25 0.058(3) 0.057(3) 0.055(3) -0.0044(19) 0.011(2) -0.005(2)
C26 0.044(2) 0.044(2) 0.064(3) 0.0026(18) 0.0131(18) 0.0022(17)
F22 0.0617(15) 0.0526(14) 0.0833(16) -0.0122(13) 0.0123(12) 0.0126(11)
F23 0.0633(17) 0.090(2) 0.110(2) 0.0157(19) -0.0042(15) 0.0342(16)
F24 0.0841(19) 0.126(3) 0.0700(18) 0.0024(19) -0.0198(15) 0.009(2)
F25 0.095(2) 0.086(2) 0.0649(17) -0.0206(15) 0.0138(15) -0.0001(17)
F26 0.0631(16) 0.0626(16) 0.0849(19) -0.0142(12) 0.0079(13) 0.0215(13)

loop_
_atom_type_symbol
_atom_type_description
_atom_type_scat_dispersion_real
_atom_type_scat_dispersion_imag
_atom_type_scat_source
C C 0.0033 0.0016 'International Tables Vol C Tables 4.2.6.8 and 6.1.1.4'
H H 0.0000 0.0000 'International Tables Vol C Tables 4.2.6.8 and 6.1.1.4'
O O 0.0106 0.0060 'International Tables Vol C Tables 4.2.6.8 and 6.1.1.4'
F F 0.0171 0.0103 'International Tables Vol C Tables 4.2.6.8 and 6.1.1.4'
S S 0.1246 0.1234 'International Tables Vol C Tables 4.2.6.8 and 6.1.1.4'
Cl Cl 0.1484 0.1585 'International Tables Vol C Tables 4.2.6.8 and 6.1.1.4'

loop_
_geom_angle_atom_site_label_1
_geom_angle_atom_site_label_2
_geom_angle_atom_site_label_3
_geom_angle
_geom_angle_site_symmetry_1
_geom_angle_site_symmetry_3
_geom_angle_publ_flag
C11 C1 S2 113.8(3) . . ?
C11 C1 H1A 108.8 . . ?
S2 C1 H1A 108.8 . . ?
C11 C1 H1B 108.8 . . ?
S2 C1 H1B 108.8 . . ?
H1A C1 H1B 107.7 . . ?
O2 S2 C21 108.55(18) . . ?
O2 S2 C1 107.50(19) . . ?
C21 S2 C1 96.18(18) . . ?
C13 S12 C11 90.98(19) . . ?
C15 C11 C1 129.1(4) . . ?
C15 C11 S12 110.2(3) . . ?
C1 C11 S12 120.6(3) . . ?
C14 C13 S12 113.1(3) . . ?
C14 C13 Cl13 127.7(4) . . ?
S12 C13 Cl13 119.2(2) . . ?
C13 C14 C15 111.3(4) . . ?
C13 C14 H14 124.4 . . ?
C15 C14 H14 124.4 . . ?
C11 C15 C14 114.4(4) . . ?
C11 C15 H15 122.8 . . ?
C14 C15 H15 122.8 . . ?
C22 C21 C26 117.8(3) . . ?
C22 C21 S2 117.3(2) . . ?
C26 C21 S2 124.9(2) . . ?
F22 C22 C23 118.4(3) . . ?
F22 C22 C21 119.6(3) . . ?
C23 C22 C21 122.0(3) . . ?
F23 C23 C22 120.9(3) . . ?
F23 C23 C24 119.9(3) . . ?
C22 C23 C24 119.2(4) . . ?
F24 C24 C25 120.5(4) . . ?
F24 C24 C23 119.7(3) . . ?
C25 C24 C23 119.7(4) . . ?
F25 C25 C26 120.5(3) . . ?
F25 C25 C24 119.4(3) . . ?
C26 C25 C24 120.1(4) . . ?
F26 C26 C25 117.1(3) . . ?
F26 C26 C21 121.8(3) . . ?
C25 C26 C21 121.1(3) . . ?

loop_
_geom_bond_atom_site_label_1
_geom_bond_atom_site_label_2
_geom_bond_distance
_geom_bond_site_symmetry_2
_geom_bond_publ_flag
C1 C11 1.475(6) . ?
C1 S2 1.841(5) . ?
C1 H1A 0.9700 . ?
C1 H1B 0.9700 . ?
S2 O2 1.474(3) . ?
S2 C21 1.801(3) . ?
S12 C13 1.703(4) . ?
S12 C11 1.722(4) . ?
C11 C15 1.357(5) . ?
C13 C14 1.346(6) . ?
C13 Cl13 1.720(4) . ?
C14 C15 1.394(6) . ?
C14 H14 0.9300 . ?
C15 H15 0.9300 . ?
C21 C22 1.383(3) . ?
C21 C26 1.384(3) . ?
C22 F22 1.330(4) . ?
C22 C23 1.381(3) . ?
C23 F23 1.321(5) . ?
C23 C24 1.383(4) . ?
C24 F24 1.319(5) . ?
C24 C25 1.382(3) . ?
C25 F25 1.329(5) . ?
C25 C26 1.379(3) . ?
C26 F26 1.331(4) . ?
